data_7110621
loop_
_publ_author_name
'Bourissou, Didier'
'Canac, Yves'
'Gornitzka, Heinz'
'Baceiredo, Antoine'
'Bertrand, Guy'

_publ_section_title
;
 Ligand properties of 1H-diphosphirenes and diphosphirenylium salts
 towards iron carbonyl fragments
;
_journal_issue 16
_journal_name_full 'Chemical Communications'
_journal_page_first 1535
_journal_paper_doi 10.1039/a904747f
_journal_year 1999
_chemical_formula_sum 'C23 H28 Fe3 N2 O10 P2'
_chemical_formula_weight 721.96
_chemical_name_systematic
; 
 ? 
;
_space_group_IT_number 61
_symmetry_cell_setting orthorhombic
_symmetry_space_group_name_Hall '-P 2ac 2ab'
_symmetry_space_group_name_H-M 'P b c a'
_atom_sites_solution_hydrogens geom
_atom_sites_solution_primary direct
_atom_sites_solution_secondary difmap
_audit_creation_method SHELXL-97
_cell_angle_alpha 90.00
_cell_angle_beta 90.00
_cell_angle_gamma 90.00
_cell_formula_units_Z 8
_cell_length_a 15.7039(4)
_cell_length_b 19.5502(4)
_cell_length_c 20.3360(5)
_cell_measurement_reflns_used 5000
_cell_measurement_temperature 193(2)
_cell_measurement_theta_max 22.99
_cell_measurement_theta_min 1.94
_cell_volume 6243.4(3)
_computing_cell_refinement STOE-IPDS
_computing_data_collection STOE-IPDS
_computing_data_reduction STOE-IPDS
_computing_molecular_graphics 'ZORTEP (Zsolnai, 1998)'
_computing_publication_material 'SHELXL-97 (Sheldrick, 1997)'
_computing_structure_refinement 'SHELXL-97 (Sheldrick, 1997)'
_computing_structure_solution 'SHELXS-97 (Sheldrick, 1990)'
_diffrn_ambient_temperature 193(2)
_diffrn_measured_fraction_theta_full 0.890
_diffrn_measured_fraction_theta_max 0.890
_diffrn_measurement_device_type STOE-IPDS
_diffrn_measurement_method phi-rotation
_diffrn_radiation_monochromator graphite
_diffrn_radiation_source 'fine-focus sealed tube'
_diffrn_radiation_type MoK\a
_diffrn_radiation_wavelength 0.71073
_diffrn_reflns_av_R_equivalents 0.1460
_diffrn_reflns_av_sigmaI/netI 0.0285
_diffrn_reflns_limit_h_max 16
_diffrn_reflns_limit_h_min -16
_diffrn_reflns_limit_k_max 21
_diffrn_reflns_limit_k_min -21
_diffrn_reflns_limit_l_max 22
_diffrn_reflns_limit_l_min -22
_diffrn_reflns_number 12139
_diffrn_reflns_theta_full 22.99
_diffrn_reflns_theta_max 22.99
_diffrn_reflns_theta_min 1.94
_exptl_absorpt_coefficient_mu 1.529
_exptl_absorpt_correction_type none
_exptl_crystal_colour red
_exptl_crystal_density_diffrn 1.536
_exptl_crystal_density_method 'not measured'
_exptl_crystal_description block
_exptl_crystal_F_000 2944
_exptl_crystal_size_max 0.5
_exptl_crystal_size_mid 0.4
_exptl_crystal_size_min 0.3
_refine_diff_density_max 0.643
_refine_diff_density_min -0.401
_refine_diff_density_rms 0.085
_refine_ls_extinction_coef 0.0020(2)
_refine_ls_extinction_expression Fc^*^=kFc[1+0.001xFc^2^\l^3^/sin(2\q)]^-1/4^
_refine_ls_extinction_method SHELXL
_refine_ls_goodness_of_fit_ref 1.212
_refine_ls_hydrogen_treatment mixed
_refine_ls_matrix_type full
_refine_ls_number_parameters 370
_refine_ls_number_reflns 4287
_refine_ls_number_restraints 0
_refine_ls_restrained_S_all 1.212
_refine_ls_R_factor_all 0.0548
_refine_ls_R_factor_gt 0.0513
_refine_ls_shift/su_max 0.001
_refine_ls_shift/su_mean 0.000
_refine_ls_structure_factor_coef Fsqd
_refine_ls_weighting_details 'w=1/[\s^2^(Fo^2^)+(0.0530P)^2^+12.9195P] where P=(Fo^2^+2Fc^2^)/3'
_refine_ls_weighting_scheme calc
_refine_ls_wR_factor_gt 0.1213
_refine_ls_wR_factor_ref 0.1233
_reflns_number_gt 4018
_reflns_number_total 4287
_reflns_threshold_expression >2sigma(I)
_cod_data_source_file 904747fsup1.cif
_cod_data_source_block 4
_cod_depositor_comments
;
The following automatic conversions were performed:

'_refine_ls_weighting_scheme' value 'calc
w=1/[\s^2^(Fo^2^)+(0.0530P)^2^+12.9195P] where P=(Fo^2^+2Fc^2^)/3'
was changed to 'calc'. New tag '_refine_ls_weighting_details' was
created. The value of the new tag was set to
'w=1/[\s^2^(Fo^2^)+(0.0530P)^2^+12.9195P] where P=(Fo^2^+2Fc^2^)/3'.

Automatic conversion script
Id: cif_fix_values 3143 2015-03-26 13:38:13Z robertas 
;
_cod_original_sg_symbol_H-M Pbca
_cod_database_code 7110621

loop_
_symmetry_equiv_pos_as_xyz
'x, y, z'
'-x+1/2, -y, z+1/2'
'-x, y+1/2, -z+1/2'
'x+1/2, -y+1/2, -z'
'-x, -y, -z'
'x-1/2, y, -z-1/2'
'x, -y-1/2, z-1/2'
'-x-1/2, y-1/2, z'

loop_
_atom_site_label
_atom_site_type_symbol
_atom_site_fract_x
_atom_site_fract_y
_atom_site_fract_z
_atom_site_U_iso_or_equiv
_atom_site_adp_type
_atom_site_occupancy
_atom_site_calc_flag
_atom_site_refinement_flags
C1 C 0.8510(3) 0.3463(2) 0.42658(19) 0.0239(9) Uani 1 d .
Fe3 Fe 0.92613(4) 0.17393(3) 0.46263(3) 0.0332(2) Uani 1 d .
P1 P 0.87587(7) 0.38517(6) 0.34680(5) 0.0292(3) Uani 1 d .
N1 N 0.8032(2) 0.36182(17) 0.47702(17) 0.0274(8) Uani 1 d .
C2 C 0.8016(3) 0.3151(2) 0.5354(2) 0.0362(11) Uani 1 d .
H2 H 0.8326 0.2728 0.5215 0.043 Uiso 1 calc R
Fe2 Fe 0.84046(4) 0.28705(3) 0.30084(3) 0.0326(2) Uani 1 d .
P2 P 0.90860(7) 0.26817(5) 0.39918(5) 0.0273(3) Uani 1 d .
C3 C 0.8522(4) 0.3440(3) 0.5934(3) 0.0652(17) Uani 1 d .
H3A H 0.9044 0.3657 0.5771 0.098 Uiso 1 calc R
H3B H 0.8671 0.3068 0.6236 0.098 Uiso 1 calc R
H3C H 0.8176 0.3780 0.6166 0.098 Uiso 1 calc R
N2 N 0.8475(3) 0.46497(18) 0.33066(19) 0.0391(10) Uani 1 d .
Fe1 Fe 0.99536(4) 0.32741(3) 0.33093(3) 0.0354(2) Uani 1 d .
C4 C 0.7126(4) 0.2917(3) 0.5550(3) 0.0637(17) Uani 1 d .
H4A H 0.7169 0.2550 0.5876 0.096 Uiso 1 calc R
H4B H 0.6824 0.2748 0.5160 0.096 Uiso 1 calc R
H4C H 0.6812 0.3303 0.5739 0.096 Uiso 1 calc R
C5 C 0.7486(3) 0.4251(2) 0.4732(2) 0.0377(11) Uani 1 d .
H5 H 0.7729 0.4541 0.4373 0.045 Uiso 1 calc R
C6 C 0.7504(4) 0.4681(3) 0.5352(3) 0.0634(17) Uani 1 d .
H6A H 0.8097 0.4768 0.5479 0.095 Uiso 1 calc R
H6B H 0.7215 0.4435 0.5708 0.095 Uiso 1 calc R
H6C H 0.7214 0.5116 0.5272 0.095 Uiso 1 calc R
C7 C 0.6572(3) 0.4069(3) 0.4522(3) 0.0589(16) Uani 1 d .
H7A H 0.6293 0.3811 0.4875 0.088 Uiso 1 calc R
H7B H 0.6588 0.3790 0.4122 0.088 Uiso 1 calc R
H7C H 0.6251 0.4490 0.4436 0.088 Uiso 1 calc R
C8 C 0.7716(4) 0.4780(3) 0.2884(3) 0.0535(14) Uani 1 d .
H8 H 0.7419 0.4332 0.2824 0.064 Uiso 1 calc R
C9 C 0.7970(5) 0.5036(4) 0.2195(3) 0.085(2) Uani 1 d .
H9A H 0.8233 0.5489 0.2232 0.127 Uiso 1 calc R
H9B H 0.7462 0.5065 0.1917 0.127 Uiso 1 calc R
H9C H 0.8378 0.4716 0.1998 0.127 Uiso 1 calc R
C10 C 0.7073(5) 0.5272(3) 0.3201(3) 0.080(2) Uani 1 d .
H10A H 0.6936 0.5113 0.3645 0.119 Uiso 1 calc R
H10B H 0.6553 0.5285 0.2935 0.119 Uiso 1 calc R
H10C H 0.7321 0.5731 0.3224 0.119 Uiso 1 calc R
C11 C 0.8144(3) 0.1604(2) 0.4555(3) 0.0430(12) Uani 1 d .
O11 O 0.7420(3) 0.1506(2) 0.4501(2) 0.0748(13) Uani 1 d .
O12 O 0.9365(3) 0.0669(3) 0.5627(2) 0.0868(15) Uani 1 d .
C12 C 0.9325(3) 0.1091(3) 0.5236(3) 0.0510(14) Uani 1 d .
C13 C 0.9851(4) 0.1243(3) 0.4029(3) 0.0477(13) Uani 1 d .
O13 O 1.0213(3) 0.0885(2) 0.3690(2) 0.0768(13) Uani 1 d .
O14 O 1.0325(3) 0.2632(2) 0.5448(2) 0.0799(14) Uani 1 d .
C14 C 0.9915(3) 0.2281(3) 0.5131(3) 0.0459(13) Uani 1 d .
C17 C 0.9019(4) 0.5247(3) 0.3481(3) 0.0552(15) Uani 1 d .
H17 H 0.8678 0.5667 0.3389 0.066 Uiso 1 calc R
C18 C 0.9247(4) 0.5263(3) 0.4213(3) 0.0671(18) Uani 1 d .
H18A H 0.9614 0.5657 0.4302 0.101 Uiso 1 calc R
H18B H 0.9548 0.4841 0.4330 0.101 Uiso 1 calc R
H18C H 0.8725 0.5300 0.4474 0.101 Uiso 1 calc R
C19 C 0.9830(5) 0.5293(4) 0.3065(4) 0.088(2) Uani 1 d .
H19A H 1.0084 0.5748 0.3116 0.132 Uiso 1 calc R
H19B H 0.9688 0.5217 0.2601 0.132 Uiso 1 calc R
H19C H 1.0237 0.4945 0.3211 0.132 Uiso 1 calc R
O21 O 0.8118(4) 0.3386(2) 0.1673(2) 0.1003(19) Uani 1 d .
C21 C 0.8237(4) 0.3195(3) 0.2194(3) 0.0554(15) Uani 1 d .
O22 O 0.6637(3) 0.2575(3) 0.3378(2) 0.0849(15) Uani 1 d .
C22 C 0.7323(4) 0.2695(3) 0.3228(3) 0.0482(13) Uani 1 d .
O30 O 1.1000(3) 0.2077(2) 0.2978(2) 0.0771(13) Uani 1 d .
C30 C 1.0586(3) 0.2535(3) 0.3111(3) 0.0481(13) Uani 1 d .
C31 C 0.8733(4) 0.2053(3) 0.2729(2) 0.0444(13) Uani 1 d .
O31 O 0.8965(3) 0.1531(2) 0.2543(2) 0.0709(12) Uani 1 d .
O32 O 1.0380(4) 0.3937(3) 0.2055(2) 0.0948(17) Uani 1 d .
C32 C 1.0220(4) 0.3687(3) 0.2547(3) 0.0567(15) Uani 1 d .
C33 C 1.0674(3) 0.3673(3) 0.3867(3) 0.0509(14) Uani 1 d .
O33 O 1.1137(3) 0.3918(3) 0.4232(3) 0.0899(15) Uani 1 d .

loop_
_atom_site_aniso_label
_atom_site_aniso_U_11
_atom_site_aniso_U_22
_atom_site_aniso_U_33
_atom_site_aniso_U_23
_atom_site_aniso_U_13
_atom_site_aniso_U_12
C1 0.018(2) 0.030(2) 0.023(2) 0.0003(18) -0.0049(18) -0.0020(17)
Fe3 0.0293(4) 0.0340(4) 0.0364(4) 0.0038(3) -0.0014(3) 0.0025(3)
P1 0.0316(7) 0.0305(6) 0.0255(6) 0.0023(5) 0.0027(5) -0.0022(5)
N1 0.0232(19) 0.0310(19) 0.028(2) -0.0030(16) -0.0009(16) -0.0015(15)
C2 0.032(3) 0.042(3) 0.035(3) 0.006(2) 0.009(2) 0.000(2)
Fe2 0.0370(4) 0.0341(4) 0.0267(4) -0.0030(3) -0.0039(3) -0.0010(3)
P2 0.0238(6) 0.0311(6) 0.0270(6) 0.0000(5) 0.0018(5) 0.0006(4)
C3 0.084(5) 0.075(4) 0.037(3) -0.002(3) -0.015(3) 0.010(3)
N2 0.051(3) 0.0260(19) 0.040(2) 0.0058(17) -0.0005(19) -0.0029(17)
Fe1 0.0276(4) 0.0447(4) 0.0339(4) 0.0033(3) 0.0088(3) -0.0014(3)
C4 0.042(3) 0.071(4) 0.078(4) 0.034(3) 0.020(3) 0.001(3)
C5 0.037(3) 0.038(3) 0.039(3) 0.002(2) 0.006(2) 0.005(2)
C6 0.086(5) 0.046(3) 0.058(4) -0.012(3) 0.010(3) 0.009(3)
C7 0.030(3) 0.064(4) 0.082(4) 0.012(3) -0.006(3) 0.012(3)
C8 0.067(4) 0.041(3) 0.053(3) 0.009(2) -0.015(3) 0.006(3)
C9 0.129(7) 0.074(4) 0.051(4) 0.019(3) -0.011(4) 0.008(4)
C10 0.083(5) 0.074(4) 0.082(5) 0.013(4) -0.017(4) 0.037(4)
C11 0.035(3) 0.037(3) 0.057(3) 0.005(2) -0.004(2) -0.004(2)
O11 0.043(3) 0.070(3) 0.111(4) 0.008(3) -0.008(2) -0.015(2)
O12 0.083(3) 0.087(3) 0.090(3) 0.053(3) -0.019(3) -0.015(3)
C12 0.042(3) 0.054(3) 0.056(3) 0.015(3) -0.007(3) -0.003(2)
C13 0.054(3) 0.039(3) 0.050(3) 0.007(3) 0.001(3) 0.006(3)
O13 0.097(3) 0.067(3) 0.066(3) -0.010(2) 0.019(3) 0.032(3)
O14 0.056(3) 0.081(3) 0.103(4) -0.022(3) -0.038(3) 0.003(2)
C14 0.036(3) 0.048(3) 0.053(3) 0.002(3) -0.013(3) 0.008(2)
C17 0.069(4) 0.035(3) 0.062(4) 0.005(3) 0.006(3) -0.016(3)
C18 0.078(5) 0.062(4) 0.062(4) -0.015(3) 0.006(3) -0.036(3)
C19 0.107(6) 0.075(5) 0.081(5) 0.000(4) 0.026(4) -0.050(4)
O21 0.189(6) 0.073(3) 0.039(3) 0.007(2) -0.031(3) -0.002(3)
C21 0.089(5) 0.042(3) 0.035(3) -0.005(2) -0.010(3) -0.001(3)
O22 0.047(3) 0.130(4) 0.078(3) -0.012(3) -0.004(2) -0.019(3)
C22 0.035(3) 0.066(4) 0.044(3) -0.013(3) -0.012(2) -0.007(3)
O30 0.075(3) 0.079(3) 0.077(3) 0.009(2) 0.033(3) 0.033(3)
C30 0.039(3) 0.062(3) 0.043(3) 0.005(3) 0.012(2) 0.005(3)
C31 0.059(4) 0.046(3) 0.029(3) -0.003(2) 0.002(2) -0.001(3)
O31 0.112(4) 0.045(2) 0.055(2) -0.014(2) 0.002(2) 0.014(2)
O32 0.118(4) 0.104(4) 0.063(3) 0.033(3) 0.047(3) 0.013(3)
C32 0.049(3) 0.060(3) 0.062(4) 0.011(3) 0.025(3) 0.007(3)
C33 0.034(3) 0.062(3) 0.056(3) 0.002(3) 0.001(3) -0.010(3)
O33 0.060(3) 0.105(4) 0.104(4) -0.021(3) -0.021(3) -0.021(3)

loop_
_atom_type_symbol
_atom_type_description
_atom_type_scat_dispersion_real
_atom_type_scat_dispersion_imag
_atom_type_scat_source
C C 0.0033 0.0016 'International Tables Vol C Tables 4.2.6.8 and 6.1.1.4'
H H 0.0000 0.0000 'International Tables Vol C Tables 4.2.6.8 and 6.1.1.4'
N N 0.0061 0.0033 'International Tables Vol C Tables 4.2.6.8 and 6.1.1.4'
O O 0.0106 0.0060 'International Tables Vol C Tables 4.2.6.8 and 6.1.1.4'
P P 0.1023 0.0942 'International Tables Vol C Tables 4.2.6.8 and 6.1.1.4'
Fe Fe 0.3463 0.8444 'International Tables Vol C Tables 4.2.6.8 and 6.1.1.4'

loop_
_geom_angle_atom_site_label_1
_geom_angle_atom_site_label_2
_geom_angle_atom_site_label_3
_geom_angle
N1 C1 P1 136.2(3)
N1 C1 P2 134.8(3)
P1 C1 P2 88.36(18)
C12 Fe3 C11 90.3(2)
C12 Fe3 C14 89.4(2)
C11 Fe3 C14 134.2(2)
C12 Fe3 C13 93.3(2)
C11 Fe3 C13 111.8(2)
C14 Fe3 C13 114.0(2)
C12 Fe3 P2 170.0(2)
C11 Fe3 P2 87.43(16)
C14 Fe3 P2 85.15(16)
C13 Fe3 P2 96.65(16)
N2 P1 C1 120.6(2)
N2 P1 Fe2 131.92(15)
C1 P1 Fe2 87.76(13)
N2 P1 Fe1 132.84(16)
C1 P1 Fe1 95.65(14)
Fe2 P1 Fe1 73.04(4)
N2 P1 P2 166.63(15)
C1 P1 P2 46.26(13)
Fe2 P1 P2 56.83(4)
Fe1 P1 P2 55.81(4)
C1 N1 C2 119.4(3)
C1 N1 C5 118.4(4)
C2 N1 C5 122.1(3)
N1 C2 C4 113.9(4)
N1 C2 C3 112.2(4)
C4 C2 C3 112.7(5)
C31 Fe2 C22 100.6(2)
C31 Fe2 C21 93.7(2)
C22 Fe2 C21 99.2(3)
C31 Fe2 P1 147.85(18)
C22 Fe2 P1 107.48(17)
C21 Fe2 P1 96.92(17)
C31 Fe2 P2 89.94(16)
C22 Fe2 P2 101.19(17)
C21 Fe2 P2 158.3(2)
P1 Fe2 P2 69.72(4)
C31 Fe2 Fe1 94.35(18)
C22 Fe2 Fe1 151.35(16)
C21 Fe2 Fe1 104.1(2)
P1 Fe2 Fe1 53.63(4)
P2 Fe2 Fe1 54.19(3)
C1 P2 Fe1 93.22(13)
C1 P2 Fe3 123.79(13)
Fe1 P2 Fe3 133.78(6)
C1 P2 Fe2 84.39(13)
Fe1 P2 Fe2 70.40(4)
Fe3 P2 Fe2 133.05(5)
C1 P2 P1 45.38(13)
Fe1 P2 P1 53.99(4)
Fe3 P2 P1 169.11(6)
Fe2 P2 P1 53.44(4)
C17 N2 C8 117.5(4)
C17 N2 P1 122.5(4)
C8 N2 P1 119.3(3)
C33 Fe1 C32 101.8(3)
C33 Fe1 C30 98.3(3)
C32 Fe1 C30 92.2(2)
C33 Fe1 P1 102.83(18)
C32 Fe1 P1 95.38(18)
C30 Fe1 P1 155.53(18)
C33 Fe1 P2 102.49(18)
C32 Fe1 P2 154.0(2)
C30 Fe1 P2 93.38(17)
P1 Fe1 P2 70.21(4)
C33 Fe1 Fe2 150.11(18)
C32 Fe1 Fe2 98.6(2)
C30 Fe1 Fe2 102.54(18)
P1 Fe1 Fe2 53.33(4)
P2 Fe1 Fe2 55.41(3)
N1 C5 C6 113.6(4)
N1 C5 C7 110.8(4)
C6 C5 C7 112.1(5)
N2 C8 C10 113.0(5)
N2 C8 C9 111.9(5)
C10 C8 C9 110.4(5)
O11 C11 Fe3 178.7(5)
O12 C12 Fe3 179.7(6)
O13 C13 Fe3 174.0(5)
O14 C14 Fe3 179.2(5)
N2 C17 C18 112.5(4)
N2 C17 C19 113.1(5)
C18 C17 C19 109.9(6)
O21 C21 Fe2 178.1(6)
O22 C22 Fe2 178.7(5)
O30 C30 Fe1 178.3(5)
O31 C31 Fe2 178.3(5)
O32 C32 Fe1 178.4(6)
O33 C33 Fe1 178.6(5)

loop_
_geom_bond_atom_site_label_1
_geom_bond_atom_site_label_2
_geom_bond_distance
C1 N1 1.307(5)
C1 P1 1.833(4)
C1 P2 1.861(4)
Fe3 C12 1.776(6)
Fe3 C11 1.781(5)
Fe3 C14 1.797(6)
Fe3 C13 1.809(6)
Fe3 P2 2.2660(13)
P1 N2 1.655(4)
P1 Fe2 2.2051(13)
P1 Fe1 2.2137(13)
P1 P2 2.5750(15)
N1 C2 1.498(6)
N1 C5 1.507(6)
C2 C4 1.524(7)
C2 C3 1.529(7)
Fe2 C31 1.774(5)
Fe2 C22 1.790(6)
Fe2 C21 1.794(6)
Fe2 P2 2.2980(13)
Fe2 Fe1 2.6295(9)
P2 Fe1 2.2637(13)
N2 C17 1.489(6)
N2 C8 1.491(7)
Fe1 C33 1.781(6)
Fe1 C32 1.797(6)
Fe1 C30 1.799(6)
C5 C6 1.517(7)
C5 C7 1.539(7)
C8 C10 1.536(8)
C8 C9 1.541(8)
C11 O11 1.158(6)
O12 C12 1.147(6)
C13 O13 1.136(6)
O14 C14 1.140(6)
C17 C18 1.530(8)
C17 C19 1.533(9)
O21 C21 1.138(6)
O22 C22 1.144(7)
O30 C30 1.139(6)
C31 O31 1.147(6)
O32 C32 1.143(7)
C33 O33 1.144(7)
